data_7130302
loop_
_publ_author_name
'Rekhroukh, Feriel'
'Zhang, Linxing'
'Kong, Richard Y.'
'White, Andrew J. P.'
'Crimmin, Mark Richard'

_publ_section_title
;
 Stereoselective Insertion of Cyclopropenes into Mg--Mg Bonds
;
_journal_name_full 'Chemical Communications'
_journal_paper_doi 10.1039/D2CC02931F
_journal_year 2022
_chemical_formula_moiety 'C90 H102 Mg2 N8, (C5 H12)'
_chemical_formula_sum 'C95 H114 Mg2 N8'
_chemical_formula_weight 1416.56
_space_group_crystal_system monoclinic
_space_group_IT_number 15
_space_group_name_Hall '-I 2ya'
_space_group_name_H-M_alt 'I 1 2/a 1'
_atom_sites_solution_hydrogens geom
_atom_sites_solution_primary iterative
_audit_creation_date 2022-05-19
_audit_creation_method
;
Olex2 1.2
(compiled 2018.05.29 svn.r3508 for OlexSys, GUI svn.r5506)
;
_audit_update_record
;
2022-05-20 deposited with the CCDC.	2022-06-28 downloaded from the CCDC.
;
_cell_angle_alpha 90
_cell_angle_beta 121.506(7)
_cell_angle_gamma 90
_cell_formula_units_Z 4
_cell_length_a 27.0624(13)
_cell_length_b 15.1465(4)
_cell_length_c 25.3866(13)
_cell_measurement_reflns_used 3868
_cell_measurement_temperature 173.00(14)
_cell_measurement_theta_max 72.6750
_cell_measurement_theta_min 4.0700
_cell_volume 8872.0(9)
_computing_cell_refinement 'CrysAlisPro 1.171.39.46 (Rigaku OD, 2018)'
_computing_data_collection 'CrysAlisPro 1.171.39.46 (Rigaku OD, 2018)'
_computing_data_reduction 'CrysAlisPro 1.171.39.46 (Rigaku OD, 2018)'
_computing_molecular_graphics 'Olex2 (Dolomanov et al., 2009)'
_computing_publication_material 'Olex2 (Dolomanov et al., 2009)'
_computing_structure_refinement 'ShelXL (Sheldrick, 2015)'
_computing_structure_solution
;
Superflip (Palatinus & Chapuis, 2007;Palatinus & van der Lee, 2008;
Palatinus et al., 2012)
;
_diffrn_ambient_environment N~2~
_diffrn_ambient_temperature 173.00(14)
_diffrn_detector 'CCD plate'
_diffrn_detector_area_resol_mean 10.4115
_diffrn_detector_type Atlas
_diffrn_measured_fraction_theta_full 0.983
_diffrn_measured_fraction_theta_max 0.946
_diffrn_measurement_details
;
List of Runs (angles in degrees, time in seconds):

  # Type    Start    End  Width  t~exp~   \w     \q     \k     \f   Frames
#--------------------------------------------------------------------------
  1  \w    -67.00  27.00   1.00   22.95    --  -42.23  77.00-180.00   94
  2  \w    -97.00  -2.00   1.00   22.95    --  -42.23 125.00   0.00   95
  3  \w     76.00 172.00   1.00  100.98    --  105.13 125.00 -60.00   96
  4  \w     79.00 172.00   1.00  100.98    --  105.13 125.00-180.00   93
  5  \w     35.00  61.00   1.00  100.98    --  105.13 -61.00   0.00   26
  6  \w     75.00 128.00   1.00  100.98    --  105.13 -61.00   0.00   53
  7  \w     44.00 136.00   1.00  100.98    --  105.13 -77.00-120.00   92
;
_diffrn_measurement_device 'four-circle diffractometer'
_diffrn_measurement_device_type 'Xcalibur, Atlas, Ultra'
_diffrn_measurement_method '\w scans'
_diffrn_orient_matrix_type 'CrysAlisPro convention (1999,Acta A55,543-557)'
_diffrn_orient_matrix_UB_11 -0.0597415000
_diffrn_orient_matrix_UB_12 -0.0001304000
_diffrn_orient_matrix_UB_13 -0.0062125000
_diffrn_orient_matrix_UB_21 0.0099361000
_diffrn_orient_matrix_UB_22 0.0958087000
_diffrn_orient_matrix_UB_23 0.0238992000
_diffrn_orient_matrix_UB_31 -0.0280483000
_diffrn_orient_matrix_UB_32 0.0341142000
_diffrn_orient_matrix_UB_33 -0.0667877000
_diffrn_radiation_monochromator mirror
_diffrn_radiation_probe x-ray
_diffrn_radiation_type 'Cu K\a'
_diffrn_radiation_wavelength 1.54184
_diffrn_reflns_av_R_equivalents 0.0583
_diffrn_reflns_av_unetI/netI 0.0845
_diffrn_reflns_Laue_measured_fraction_full 0.983
_diffrn_reflns_Laue_measured_fraction_max 0.946
_diffrn_reflns_limit_h_max 33
_diffrn_reflns_limit_h_min -30
_diffrn_reflns_limit_k_max 18
_diffrn_reflns_limit_k_min -13
_diffrn_reflns_limit_l_max 27
_diffrn_reflns_limit_l_min -30
_diffrn_reflns_number 15104
_diffrn_reflns_point_group_measured_fraction_full 0.983
_diffrn_reflns_point_group_measured_fraction_max 0.946
_diffrn_reflns_theta_full 67.684
_diffrn_reflns_theta_max 73.439
_diffrn_reflns_theta_min 3.491
_diffrn_source 'fine-focus sealed X-ray tube'
_diffrn_source_type 'Enhance Ultra (Cu) X-ray Source'
_exptl_absorpt_coefficient_mu 0.596
_exptl_absorpt_correction_T_max 0.951
_exptl_absorpt_correction_T_min 0.900
_exptl_absorpt_correction_type analytical
_exptl_absorpt_process_details
;
CrysAlisPro 1.171.39.46 (Rigaku Oxford Diffraction, 2018)
Analytical numeric absorption correction using a multifaceted crystal
			model based on expressions derived by R.C. Clark & J.S. Reid.
(Clark, R. C. & Reid, J. S. (1995). Acta Cryst. A51, 887-897)
Empirical absorption correction using spherical harmonics,
 implemented in SCALE3 ABSPACK scaling algorithm.
;
_exptl_crystal_colour yellow
_exptl_crystal_colour_primary yellow
_exptl_crystal_density_diffrn 1.061
_exptl_crystal_description block
_exptl_crystal_F_000 3056
_exptl_crystal_size_max 0.318
_exptl_crystal_size_mid 0.167
_exptl_crystal_size_min 0.112
_refine_diff_density_max 0.218
_refine_diff_density_min -0.165
_refine_diff_density_rms 0.044
_refine_ls_extinction_method none
_refine_ls_goodness_of_fit_ref 1.017
_refine_ls_hydrogen_treatment constr
_refine_ls_matrix_type full
_refine_ls_number_parameters 461
_refine_ls_number_reflns 8461
_refine_ls_number_restraints 0
_refine_ls_restrained_S_all 1.017
_refine_ls_R_factor_all 0.0993
_refine_ls_R_factor_gt 0.0612
_refine_ls_shift/su_max 0.000
_refine_ls_shift/su_mean 0.000
_refine_ls_structure_factor_coef Fsqd
_refine_ls_weighting_details 'w=1/[\s^2^(Fo^2^)+(0.0694P)^2^] where P=(Fo^2^+2Fc^2^)/3'
_refine_ls_weighting_scheme calc
_refine_ls_wR_factor_gt 0.1525
_refine_ls_wR_factor_ref 0.1836
_reflns_Friedel_coverage 0.000
_reflns_number_gt 5234
_reflns_number_total 8461
_reflns_threshold_expression 'I > 2\s(I)'
_cod_data_source_file d2cc02931f3.cif
_cod_data_source_block 4c-DMAP2
_cod_database_code 7130302
_shelx_shelxl_version_number 2016/6
_chemical_oxdiff_formula 'C81 H110 Mg2 N4 O2'
_chemical_oxdiff_usercomment FR_005
_shelx_space_group_comment
;
The symmetry employed for this shelxl refinement is uniquely defined
by the following loop, which should always be used as a source of
symmetry information in preference to the above space-group names.
They are only intended as comments.
;
_shelx_estimated_absorpt_t_max 0.936
_shelx_estimated_absorpt_t_min 0.833
_reflns_odcompleteness_completeness 98.60
_reflns_odcompleteness_iscentric 1
_reflns_odcompleteness_theta 66.49
_olex2_refinement_description
;
1. Fixed Uiso
 At 1.2 times of:
  All C(H) groups
 At 1.5 times of:
  All C(H,H,H) groups
2.a Ternary CH refined with riding coordinates:
 C1(H1), C2(H2)
2.b Aromatic/amide H refined with riding coordinates:
 C25(H25), C39(H39), C15(H15), C11(H11), C18(H18), C23(H23), C14(H14),
 C40(H40), C34(H34), C12(H12), C43(H43), C42(H42), C5(H5), C13(H13), C32(H32),
 C9(H9), C8(H8), C6(H6), C7(H7)
2.c Idealised Me refined as rotating group:
 C16(H16a,H16b,H16c), C29(H29a,H29b,H29c), C27(H27a,H27b,H27c), C36(H36a,H36b,
 H36c), C37(H37a,H37b,H37c), C28(H28a,H28b,H28c), C20(H20a,H20b,H20c), C38(H38a,
 H38b,H38c), C45(H45a,H45b,H45c), C44(H44a,H44b,H44c)
;
_platon_squeeze_void_probe_radius 1.20
_olex2_submission_special_instructions 'No special instructions were received'
_oxdiff_exptl_absorpt_empirical_details
;
Empirical correction (ABSPACK) includes:
- Absorption correction using spherical harmonics
- Frame scaling
;
_oxdiff_exptl_absorpt_empirical_full_max 1.483
_oxdiff_exptl_absorpt_empirical_full_min 0.813

loop_
_space_group_symop_operation_xyz
'x, y, z'
'-x+1/2, y, -z'
'x+1/2, y+1/2, z+1/2'
'-x+1, y+1/2, -z+1/2'
'-x, -y, -z'
'x-1/2, -y, z'
'-x+1/2, -y+1/2, -z+1/2'
'x, -y+1/2, z+1/2'

loop_
_atom_site_label
_atom_site_type_symbol
_atom_site_fract_x
_atom_site_fract_y
_atom_site_fract_z
_atom_site_U_iso_or_equiv
_atom_site_adp_type
_atom_site_occupancy
_atom_site_site_symmetry_order
_atom_site_calc_flag
_atom_site_refinement_flags_posn
_atom_site_refinement_flags_adp
_atom_site_refinement_flags_occupancy
_atom_site_disorder_assembly
_atom_site_disorder_group
Mg1 Mg 0.08168(3) 0.01179(6) 0.16464(4) 0.0415(2) Uani 1 1 d . . . . .
N2 N 0.16870(8) -0.02676(15) 0.21061(10) 0.0437(5) Uani 1 1 d . . . . .
N3 N 0.08276(9) 0.15338(15) 0.15976(10) 0.0461(5) Uani 1 1 d . . . . .
N1 N 0.07543(9) -0.03431(15) 0.23910(10) 0.0447(5) Uani 1 1 d . . . . .
C3 C -0.01380(10) -0.10465(18) 0.04095(12) 0.0447(6) Uani 1 1 d . . . . .
C21 C 0.20878(10) 0.01993(17) 0.20010(12) 0.0434(6) Uani 1 1 d . . . . .
C1 C 0.00253(10) -0.01888(18) 0.07978(12) 0.0449(6) Uani 1 1 d . . . . .
H1 H -0.030500 -0.003345 0.085145 0.054 Uiso 1 1 calc R . . . .
C10 C 0.03471(10) -0.16584(17) 0.05239(12) 0.0435(6) Uani 1 1 d . . . . .
C2 C -0.01911(10) -0.01393(18) 0.01144(12) 0.0446(6) Uani 1 1 d . . . . .
H2 H -0.059917 0.007646 -0.014522 0.053 Uiso 1 1 calc R . . . .
C26 C 0.21548(10) -0.00062(18) 0.15029(12) 0.0464(6) Uani 1 1 d . . . . .
C4 C -0.06758(11) -0.1534(2) 0.02750(12) 0.0516(7) Uani 1 1 d . . . . .
C25 C 0.25169(11) 0.0523(2) 0.13974(14) 0.0528(7) Uani 1 1 d . . . . .
H25 H 0.256961 0.037426 0.106638 0.063 Uiso 1 1 calc R . . . .
C39 C 0.11043(11) 0.19512(18) 0.13589(12) 0.0480(6) Uani 1 1 d . . . . .
H39 H 0.136901 0.161747 0.130019 0.058 Uiso 1 1 calc R . . . .
C22 C 0.23967(10) 0.09110(19) 0.23891(12) 0.0475(6) Uani 1 1 d . . . . .
C24 C 0.28018(11) 0.12526(19) 0.17545(14) 0.0513(6) Uani 1 1 d . . . . .
C17 C 0.18916(11) -0.09091(18) 0.25219(12) 0.0461(6) Uani 1 1 d . . . . .
C35 C 0.03663(12) 0.07438(19) 0.27928(13) 0.0502(6) Uani 1 1 d . . . . .
C15 C 0.07200(11) -0.19998(19) 0.11146(13) 0.0489(6) Uani 1 1 d . . . . .
H15 H 0.068771 -0.180306 0.145070 0.059 Uiso 1 1 calc R . . . .
C31 C -0.02581(12) -0.04412(19) 0.21366(13) 0.0492(6) Uani 1 1 d . . . . .
C11 C 0.04085(12) -0.19526(19) 0.00428(13) 0.0509(6) Uani 1 1 d . . . . .
H11 H 0.016116 -0.172620 -0.036190 0.061 Uiso 1 1 calc R . . . .
C18 C 0.15934(12) -0.12894(19) 0.27783(13) 0.0522(6) Uani 1 1 d . . . . .
H18 H 0.175238 -0.182499 0.299744 0.063 Uiso 1 1 calc R . . . .
C30 C 0.02849(11) -0.00236(18) 0.24473(12) 0.0458(6) Uani 1 1 d . . . . .
C19 C 0.10908(12) -0.09905(19) 0.27575(13) 0.0500(6) Uani 1 1 d . . . . .
C23 C 0.27450(11) 0.1422(2) 0.22574(13) 0.0529(7) Uani 1 1 d . . . . .
H23 H 0.295154 0.190414 0.252090 0.063 Uiso 1 1 calc R . . . .
C14 C 0.11376(13) -0.2623(2) 0.12163(15) 0.0576(7) Uani 1 1 d . . . . .
H14 H 0.138778 -0.284957 0.162047 0.069 Uiso 1 1 calc R . . . .
C16 C 0.24992(12) -0.1248(2) 0.27662(15) 0.0601(7) Uani 1 1 d . . . . .
H16A H 0.255198 -0.136969 0.241962 0.090 Uiso 1 1 calc GR . . . .
H16B H 0.255917 -0.179127 0.300161 0.090 Uiso 1 1 calc GR . . . .
H16C H 0.278021 -0.080094 0.303585 0.090 Uiso 1 1 calc GR . . . .
C40 C 0.10325(12) 0.2821(2) 0.11947(14) 0.0545(7) Uani 1 1 d . . . . .
H40 H 0.124684 0.307382 0.103249 0.065 Uiso 1 1 calc R . . . .
C29 C 0.18662(13) -0.0800(2) 0.11046(14) 0.0579(7) Uani 1 1 d . . . . .
H29A H 0.204993 -0.133779 0.134198 0.087 Uiso 1 1 calc GR . . . .
H29B H 0.190598 -0.078002 0.074264 0.087 Uiso 1 1 calc GR . . . .
H29C H 0.145424 -0.080096 0.096917 0.087 Uiso 1 1 calc GR . . . .
N4 N 0.05440(15) 0.42074(18) 0.10949(15) 0.0742(8) Uani 1 1 d . . . . .
C34 C -0.01108(14) 0.1111(2) 0.27915(16) 0.0596(7) Uani 1 1 d . . . . .
H34 H -0.005951 0.163987 0.301548 0.072 Uiso 1 1 calc R . . . .
C12 C 0.08272(13) -0.2574(2) 0.01470(15) 0.0604(7) Uani 1 1 d . . . . .
H12 H 0.086529 -0.276625 -0.018615 0.072 Uiso 1 1 calc R . . . .
C43 C 0.04546(13) 0.2037(2) 0.16660(14) 0.0562(7) Uani 1 1 d . . . . .
H43 H 0.024843 0.176381 0.183121 0.067 Uiso 1 1 calc R . . . .
C27 C 0.23389(13) 0.1129(2) 0.29347(14) 0.0592(7) Uani 1 1 d . . . . .
H27A H 0.193590 0.128575 0.278831 0.089 Uiso 1 1 calc GR . . . .
H27B H 0.259199 0.162825 0.316194 0.089 Uiso 1 1 calc GR . . . .
H27C H 0.245146 0.061487 0.320822 0.089 Uiso 1 1 calc GR . . . .
C41 C 0.06394(13) 0.33451(19) 0.12659(13) 0.0548(7) Uani 1 1 d . . . . .
C42 C 0.03517(15) 0.2906(2) 0.15159(15) 0.0604(7) Uani 1 1 d . . . . .
H42 H 0.008347 0.321869 0.158057 0.072 Uiso 1 1 calc R . . . .
C5 C -0.11896(13) -0.1093(3) 0.01130(16) 0.0713(10) Uani 1 1 d . . . . .
H5 H -0.121222 -0.047028 0.006021 0.086 Uiso 1 1 calc R . . . .
C13 C 0.11907(13) -0.2915(2) 0.07345(15) 0.0616(8) Uani 1 1 d . . . . .
H13 H 0.147343 -0.334632 0.080346 0.074 Uiso 1 1 calc R . . . .
C32 C -0.07132(13) -0.0054(2) 0.21578(16) 0.0621(8) Uani 1 1 d . . . . .
H32 H -0.108125 -0.033516 0.194683 0.075 Uiso 1 1 calc R . . . .
C33 C -0.06536(15) 0.0723(2) 0.24729(17) 0.0661(8) Uani 1 1 d . . . . .
C36 C 0.09503(14) 0.1169(2) 0.31610(16) 0.0651(8) Uani 1 1 d . . . . .
H36A H 0.122833 0.074350 0.345994 0.098 Uiso 1 1 calc GR . . . .
H36B H 0.092582 0.168227 0.338134 0.098 Uiso 1 1 calc GR . . . .
H36C H 0.107904 0.135935 0.288285 0.098 Uiso 1 1 calc GR . . . .
C37 C -0.03505(13) -0.1291(2) 0.17959(15) 0.0561(7) Uani 1 1 d . . . . .
H37A H -0.006539 -0.134214 0.167017 0.084 Uiso 1 1 calc GR . . . .
H37B H -0.074222 -0.130096 0.142865 0.084 Uiso 1 1 calc GR . . . .
H37C H -0.030423 -0.178731 0.206599 0.084 Uiso 1 1 calc GR . . . .
C28 C 0.31535(14) 0.1847(2) 0.15965(19) 0.0700(9) Uani 1 1 d . . . . .
H28A H 0.321399 0.155598 0.128989 0.105 Uiso 1 1 calc GR . . . .
H28B H 0.352946 0.196726 0.197057 0.105 Uiso 1 1 calc GR . . . .
H28C H 0.294538 0.240366 0.142659 0.105 Uiso 1 1 calc GR . . . .
C20 C 0.09485(15) -0.1434(2) 0.31947(17) 0.0697(9) Uani 1 1 d . . . . .
H20A H 0.087373 -0.098440 0.342187 0.105 Uiso 1 1 calc GR . . . .
H20B H 0.127610 -0.180276 0.348714 0.105 Uiso 1 1 calc GR . . . .
H20C H 0.060340 -0.180447 0.295883 0.105 Uiso 1 1 calc GR . . . .
C9 C -0.06732(14) -0.2450(2) 0.03450(15) 0.0621(8) Uani 1 1 d . . . . .
H9 H -0.033364 -0.277504 0.044890 0.075 Uiso 1 1 calc R . . . .
C8 C -0.11581(17) -0.2898(3) 0.02655(18) 0.0785(10) Uani 1 1 d . . . . .
H8 H -0.114326 -0.351962 0.032211 0.094 Uiso 1 1 calc R . . . .
C6 C -0.16692(15) -0.1561(3) 0.00283(19) 0.0861(13) Uani 1 1 d . . . . .
H6 H -0.201608 -0.124875 -0.008775 0.103 Uiso 1 1 calc R . . . .
C7 C -0.16563(16) -0.2445(3) 0.01060(19) 0.0872(13) Uani 1 1 d . . . . .
H7 H -0.198738 -0.274828 0.005098 0.105 Uiso 1 1 calc R . . . .
C38 C -0.11682(18) 0.1126(3) 0.2473(2) 0.0963(14) Uani 1 1 d . . . . .
H38A H -0.148251 0.123426 0.204627 0.144 Uiso 1 1 calc GR . . . .
H38B H -0.105127 0.168522 0.270048 0.144 Uiso 1 1 calc GR . . . .
H38C H -0.130250 0.071819 0.267173 0.144 Uiso 1 1 calc GR . . . .
C45 C 0.0063(2) 0.4681(3) 0.1081(2) 0.0968(14) Uani 1 1 d . . . . .
H45A H -0.030647 0.442836 0.075947 0.145 Uiso 1 1 calc GR . . . .
H45B H 0.007832 0.530690 0.099198 0.145 Uiso 1 1 calc GR . . . .
H45C H 0.009673 0.462493 0.148343 0.145 Uiso 1 1 calc GR . . . .
C44 C 0.0847(2) 0.4618(3) 0.0831(3) 0.1085(16) Uani 1 1 d . . . . .
H44A H 0.126612 0.455729 0.111711 0.163 Uiso 1 1 calc GR . . . .
H44B H 0.074518 0.524508 0.075745 0.163 Uiso 1 1 calc GR . . . .
H44C H 0.073640 0.432901 0.043856 0.163 Uiso 1 1 calc GR . . . .

loop_
_atom_site_aniso_label
_atom_site_aniso_U_11
_atom_site_aniso_U_22
_atom_site_aniso_U_33
_atom_site_aniso_U_23
_atom_site_aniso_U_13
_atom_site_aniso_U_12
Mg1 0.0325(4) 0.0398(4) 0.0510(4) 0.0017(4) 0.0211(3) 0.0008(3)
N2 0.0311(9) 0.0452(12) 0.0531(11) 0.0010(10) 0.0209(9) 0.0006(8)
N3 0.0432(11) 0.0392(12) 0.0524(12) 0.0003(9) 0.0225(9) -0.0032(9)
N1 0.0375(10) 0.0442(12) 0.0530(12) -0.0009(9) 0.0240(9) -0.0028(9)
C3 0.0337(11) 0.0490(15) 0.0477(13) 0.0016(11) 0.0188(10) -0.0028(10)
C21 0.0303(11) 0.0407(13) 0.0531(13) 0.0002(11) 0.0177(10) 0.0003(9)
C1 0.0347(11) 0.0453(14) 0.0532(14) 0.0021(11) 0.0220(10) 0.0014(10)
C10 0.0328(11) 0.0391(13) 0.0509(14) 0.0011(11) 0.0166(10) -0.0034(9)
C2 0.0318(11) 0.0445(14) 0.0540(14) 0.0066(11) 0.0201(10) 0.0040(10)
C26 0.0315(11) 0.0472(15) 0.0580(14) -0.0008(12) 0.0217(10) 0.0013(10)
C4 0.0377(13) 0.0635(18) 0.0481(14) -0.0013(13) 0.0186(11) -0.0082(12)
C25 0.0417(13) 0.0571(17) 0.0642(16) -0.0042(13) 0.0308(12) -0.0002(12)
C39 0.0398(13) 0.0430(14) 0.0563(15) 0.0002(12) 0.0217(11) -0.0008(10)
C22 0.0334(12) 0.0481(15) 0.0543(14) -0.0012(12) 0.0182(10) 0.0017(10)
C24 0.0389(13) 0.0465(15) 0.0700(17) -0.0003(13) 0.0295(12) -0.0002(11)
C17 0.0391(12) 0.0414(14) 0.0539(14) 0.0019(11) 0.0216(11) 0.0026(10)
C35 0.0577(15) 0.0445(15) 0.0588(15) -0.0014(12) 0.0377(13) -0.0079(12)
C15 0.0418(13) 0.0471(15) 0.0554(15) 0.0043(12) 0.0236(11) 0.0013(11)
C31 0.0501(14) 0.0431(15) 0.0637(16) -0.0025(12) 0.0361(13) -0.0033(11)
C11 0.0437(13) 0.0482(15) 0.0513(14) 0.0001(12) 0.0182(11) -0.0003(11)
C18 0.0481(14) 0.0432(15) 0.0605(16) 0.0088(12) 0.0251(12) 0.0051(11)
C30 0.0449(13) 0.0424(14) 0.0557(14) -0.0015(11) 0.0303(12) -0.0034(11)
C19 0.0496(14) 0.0450(15) 0.0565(15) 0.0030(12) 0.0284(12) -0.0024(11)
C23 0.0353(12) 0.0508(16) 0.0625(16) -0.0062(13) 0.0185(11) -0.0083(11)
C14 0.0514(15) 0.0477(16) 0.0666(18) 0.0105(14) 0.0259(13) 0.0072(12)
C16 0.0473(15) 0.0526(17) 0.0753(19) 0.0113(15) 0.0285(14) 0.0097(13)
C40 0.0452(14) 0.0531(17) 0.0607(16) 0.0009(13) 0.0245(12) -0.0092(12)
C29 0.0491(15) 0.0589(18) 0.0676(18) -0.0125(14) 0.0319(14) -0.0088(13)
N4 0.095(2) 0.0411(14) 0.0875(19) 0.0043(13) 0.0486(17) 0.0047(14)
C34 0.075(2) 0.0410(15) 0.082(2) -0.0075(14) 0.0547(17) -0.0035(13)
C12 0.0548(16) 0.0562(18) 0.0699(19) -0.0080(15) 0.0324(14) 0.0015(13)
C43 0.0600(17) 0.0489(16) 0.0687(18) 0.0045(14) 0.0399(14) 0.0040(13)
C27 0.0538(16) 0.0609(19) 0.0584(16) -0.0097(14) 0.0261(13) -0.0088(13)
C41 0.0567(16) 0.0424(15) 0.0544(15) -0.0025(12) 0.0215(13) -0.0042(12)
C42 0.0713(19) 0.0517(18) 0.0680(18) -0.0004(14) 0.0432(16) 0.0092(14)
C5 0.0405(15) 0.086(3) 0.082(2) 0.0241(19) 0.0286(15) 0.0017(15)
C13 0.0548(16) 0.0468(17) 0.079(2) 0.0026(15) 0.0323(15) 0.0105(13)
C32 0.0489(15) 0.064(2) 0.082(2) -0.0106(16) 0.0401(15) -0.0060(13)
C33 0.0654(19) 0.0587(19) 0.093(2) -0.0078(17) 0.0544(18) 0.0011(15)
C36 0.0669(19) 0.0616(19) 0.0706(19) -0.0121(16) 0.0385(16) -0.0148(15)
C37 0.0541(16) 0.0498(17) 0.0747(18) -0.0118(14) 0.0408(14) -0.0091(12)
C28 0.0570(18) 0.060(2) 0.105(3) -0.0033(18) 0.0515(18) -0.0120(15)
C20 0.071(2) 0.069(2) 0.079(2) 0.0205(18) 0.0467(17) 0.0095(16)
C9 0.0556(17) 0.0602(19) 0.074(2) -0.0112(15) 0.0367(15) -0.0192(14)
C8 0.082(2) 0.069(2) 0.094(2) -0.0150(19) 0.052(2) -0.0334(19)
C6 0.0432(17) 0.113(3) 0.096(3) 0.035(2) 0.0323(17) 0.0016(18)
C7 0.0521(19) 0.116(4) 0.087(2) 0.010(2) 0.0322(17) -0.028(2)
C38 0.081(3) 0.085(3) 0.149(4) -0.029(3) 0.078(3) 0.002(2)
C45 0.132(4) 0.056(2) 0.112(3) 0.011(2) 0.071(3) 0.029(2)
C44 0.126(4) 0.054(2) 0.150(4) 0.023(3) 0.076(3) -0.007(2)

loop_
_atom_type_symbol
_atom_type_description
_atom_type_scat_dispersion_real
_atom_type_scat_dispersion_imag
_atom_type_scat_source
C C 0.0181 0.0091 'International Tables Vol C Tables 4.2.6.8 and 6.1.1.4'
H H 0.0000 0.0000 'International Tables Vol C Tables 4.2.6.8 and 6.1.1.4'
Mg Mg 0.1719 0.1771 'International Tables Vol C Tables 4.2.6.8 and 6.1.1.4'
N N 0.0311 0.0180 'International Tables Vol C Tables 4.2.6.8 and 6.1.1.4'

loop_
_exptl_crystal_face_index_h
_exptl_crystal_face_index_k
_exptl_crystal_face_index_l
_exptl_crystal_face_perp_dist
16 -3 -2 0.0737
-13 3 -2 0.0607
-11 -2 16 0.1223
11 -4 5 0.0824
6 8 4 0.0614
6 9 -6 0.0928
0 2 -14 0.1199
4 4 10 0.0791
-6 -8 -2 0.0410

loop_
_geom_angle_atom_site_label_1
_geom_angle_atom_site_label_2
_geom_angle_atom_site_label_3
_geom_angle
_geom_angle_site_symmetry_1
_geom_angle_site_symmetry_3
_geom_angle_publ_flag
N2 Mg1 N3 105.39(9) . . ?
N2 Mg1 N1 90.10(9) . . ?
N2 Mg1 C1 137.76(10) . . ?
N3 Mg1 C1 101.21(10) . . ?
N1 Mg1 N3 113.14(9) . . ?
N1 Mg1 C1 108.84(10) . . ?
C21 N2 Mg1 119.98(16) . . ?
C17 N2 Mg1 121.96(17) . . ?
C17 N2 C21 118.0(2) . . ?
C39 N3 Mg1 121.58(19) . . ?
C39 N3 C43 115.1(2) . . ?
C43 N3 Mg1 121.55(19) . . ?
C30 N1 Mg1 117.95(17) . . ?
C19 N1 Mg1 121.73(19) . . ?
C19 N1 C30 119.8(2) . . ?
C10 C3 C1 117.6(2) . . ?
C10 C3 C2 119.7(2) . . ?
C2 C3 C1 58.86(17) . . ?
C4 C3 C1 118.5(2) . . ?
C4 C3 C10 112.6(2) . . ?
C4 C3 C2 119.7(2) . . ?
C26 C21 N2 121.7(2) . . ?
C26 C21 C22 119.5(2) . . ?
C22 C21 N2 118.7(2) . . ?
Mg1 C1 H1 107.8 . . ?
C3 C1 Mg1 128.49(17) . . ?
C3 C1 H1 107.8 . . ?
C2 C1 Mg1 136.30(18) . . ?
C2 C1 C3 60.12(17) . . ?
C2 C1 H1 107.8 . . ?
C15 C10 C3 120.2(2) . . ?
C11 C10 C3 121.4(2) . . ?
C11 C10 C15 118.3(2) . . ?
C3 C2 H2 113.8 . . ?
C1 C2 C3 61.02(17) . . ?
C1 C2 H2 113.8 . . ?
C2 C2 C3 122.5(3) 5 . ?
C2 C2 C1 122.0(3) 5 . ?
C2 C2 H2 113.8 5 . ?
C21 C26 C29 121.2(2) . . ?
C25 C26 C21 118.7(3) . . ?
C25 C26 C29 120.0(3) . . ?
C5 C4 C3 121.9(3) . . ?
C5 C4 C9 116.7(3) . . ?
C9 C4 C3 121.2(3) . . ?
C26 C25 H25 118.6 . . ?
C24 C25 C26 122.7(3) . . ?
C24 C25 H25 118.6 . . ?
N3 C39 H39 117.7 . . ?
N3 C39 C40 124.7(3) . . ?
C40 C39 H39 117.7 . . ?
C21 C22 C27 120.2(3) . . ?
C23 C22 C21 119.3(3) . . ?
C23 C22 C27 120.5(3) . . ?
C25 C24 C23 117.4(3) . . ?
C25 C24 C28 121.1(3) . . ?
C23 C24 C28 121.5(3) . . ?
N2 C17 C18 124.8(2) . . ?
N2 C17 C16 119.2(2) . . ?
C18 C17 C16 116.0(2) . . ?
C30 C35 C34 118.9(3) . . ?
C30 C35 C36 121.1(3) . . ?
C34 C35 C36 120.0(3) . . ?
C10 C15 H15 119.6 . . ?
C14 C15 C10 120.8(3) . . ?
C14 C15 H15 119.6 . . ?
C30 C31 C37 121.5(2) . . ?
C32 C31 C30 118.5(3) . . ?
C32 C31 C37 120.1(3) . . ?
C10 C11 H11 119.6 . . ?
C12 C11 C10 120.7(3) . . ?
C12 C11 H11 119.6 . . ?
C17 C18 H18 115.4 . . ?
C17 C18 C19 129.1(3) . . ?
C19 C18 H18 115.4 . . ?
C35 C30 N1 119.0(2) . . ?
C35 C30 C31 120.1(2) . . ?
C31 C30 N1 120.9(2) . . ?
N1 C19 C18 123.9(3) . . ?
N1 C19 C20 119.9(3) . . ?
C18 C19 C20 116.2(3) . . ?
C22 C23 H23 118.9 . . ?
C24 C23 C22 122.3(3) . . ?
C24 C23 H23 118.9 . . ?
C15 C14 H14 119.8 . . ?
C13 C14 C15 120.4(3) . . ?
C13 C14 H14 119.8 . . ?
C17 C16 H16A 109.5 . . ?
C17 C16 H16B 109.5 . . ?
C17 C16 H16C 109.5 . . ?
H16A C16 H16B 109.5 . . ?
H16A C16 H16C 109.5 . . ?
H16B C16 H16C 109.5 . . ?
C39 C40 H40 120.0 . . ?
C39 C40 C41 120.0(3) . . ?
C41 C40 H40 120.0 . . ?
C26 C29 H29A 109.5 . . ?
C26 C29 H29B 109.5 . . ?
C26 C29 H29C 109.5 . . ?
H29A C29 H29B 109.5 . . ?
H29A C29 H29C 109.5 . . ?
H29B C29 H29C 109.5 . . ?
C41 N4 C45 119.7(3) . . ?
C41 N4 C44 120.2(3) . . ?
C44 N4 C45 119.3(3) . . ?
C35 C34 H34 119.1 . . ?
C33 C34 C35 121.8(3) . . ?
C33 C34 H34 119.1 . . ?
C11 C12 H12 119.8 . . ?
C11 C12 C13 120.5(3) . . ?
C13 C12 H12 119.8 . . ?
N3 C43 H43 117.6 . . ?
N3 C43 C42 124.7(3) . . ?
C42 C43 H43 117.6 . . ?
C22 C27 H27A 109.5 . . ?
C22 C27 H27B 109.5 . . ?
C22 C27 H27C 109.5 . . ?
H27A C27 H27B 109.5 . . ?
H27A C27 H27C 109.5 . . ?
H27B C27 H27C 109.5 . . ?
N4 C41 C40 122.0(3) . . ?
N4 C41 C42 122.9(3) . . ?
C42 C41 C40 115.1(3) . . ?
C43 C42 C41 120.4(3) . . ?
C43 C42 H42 119.8 . . ?
C41 C42 H42 119.8 . . ?
C4 C5 H5 119.8 . . ?
C6 C5 C4 120.4(4) . . ?
C6 C5 H5 119.8 . . ?
C14 C13 C12 119.4(3) . . ?
C14 C13 H13 120.3 . . ?
C12 C13 H13 120.3 . . ?
C31 C32 H32 118.6 . . ?
C33 C32 C31 122.9(3) . . ?
C33 C32 H32 118.6 . . ?
C34 C33 C32 117.8(3) . . ?
C34 C33 C38 121.5(3) . . ?
C32 C33 C38 120.7(3) . . ?
C35 C36 H36A 109.5 . . ?
C35 C36 H36B 109.5 . . ?
C35 C36 H36C 109.5 . . ?
H36A C36 H36B 109.5 . . ?
H36A C36 H36C 109.5 . . ?
H36B C36 H36C 109.5 . . ?
C31 C37 H37A 109.5 . . ?
C31 C37 H37B 109.5 . . ?
C31 C37 H37C 109.5 . . ?
H37A C37 H37B 109.5 . . ?
H37A C37 H37C 109.5 . . ?
H37B C37 H37C 109.5 . . ?
C24 C28 H28A 109.5 . . ?
C24 C28 H28B 109.5 . . ?
C24 C28 H28C 109.5 . . ?
H28A C28 H28B 109.5 . . ?
H28A C28 H28C 109.5 . . ?
H28B C28 H28C 109.5 . . ?
C19 C20 H20A 109.5 . . ?
C19 C20 H20B 109.5 . . ?
C19 C20 H20C 109.5 . . ?
H20A C20 H20B 109.5 . . ?
H20A C20 H20C 109.5 . . ?
H20B C20 H20C 109.5 . . ?
C4 C9 H9 119.3 . . ?
C8 C9 C4 121.5(3) . . ?
C8 C9 H9 119.3 . . ?
C9 C8 H8 119.8 . . ?
C7 C8 C9 120.3(4) . . ?
C7 C8 H8 119.8 . . ?
C5 C6 H6 119.0 . . ?
C7 C6 C5 122.0(4) . . ?
C7 C6 H6 119.0 . . ?
C8 C7 H7 120.5 . . ?
C6 C7 C8 119.0(3) . . ?
C6 C7 H7 120.5 . . ?
C33 C38 H38A 109.5 . . ?
C33 C38 H38B 109.5 . . ?
C33 C38 H38C 109.5 . . ?
H38A C38 H38B 109.5 . . ?
H38A C38 H38C 109.5 . . ?
H38B C38 H38C 109.5 . . ?
N4 C45 H45A 109.5 . . ?
N4 C45 H45B 109.5 . . ?
N4 C45 H45C 109.5 . . ?
H45A C45 H45B 109.5 . . ?
H45A C45 H45C 109.5 . . ?
H45B C45 H45C 109.5 . . ?
N4 C44 H44A 109.5 . . ?
N4 C44 H44B 109.5 . . ?
N4 C44 H44C 109.5 . . ?
H44A C44 H44B 109.5 . . ?
H44A C44 H44C 109.5 . . ?
H44B C44 H44C 109.5 . . ?

loop_
_geom_bond_atom_site_label_1
_geom_bond_atom_site_label_2
_geom_bond_distance
_geom_bond_site_symmetry_2
_geom_bond_publ_flag
Mg1 N2 2.092(2) . ?
Mg1 N3 2.149(2) . ?
Mg1 N1 2.103(2) . ?
Mg1 C1 2.150(3) . ?
N2 C21 1.432(3) . ?
N2 C17 1.324(3) . ?
N3 C39 1.342(4) . ?
N3 C43 1.346(4) . ?
N1 C30 1.435(3) . ?
N1 C19 1.331(4) . ?
C3 C1 1.549(4) . ?
C3 C10 1.506(4) . ?
C3 C2 1.535(4) . ?
C3 C4 1.503(4) . ?
C21 C26 1.403(4) . ?
C21 C22 1.404(4) . ?
C1 H1 1.0000 . ?
C1 C2 1.516(4) . ?
C10 C15 1.397(4) . ?
C10 C11 1.389(4) . ?
C2 C2 1.488(5) 5 ?
C2 H2 1.0000 . ?
C26 C25 1.396(4) . ?
C26 C29 1.501(4) . ?
C4 C5 1.397(4) . ?
C4 C9 1.399(5) . ?
C25 H25 0.9500 . ?
C25 C24 1.381(4) . ?
C39 H39 0.9500 . ?
C39 C40 1.365(4) . ?
C22 C23 1.389(4) . ?
C22 C27 1.509(4) . ?
C24 C23 1.387(4) . ?
C24 C28 1.508(4) . ?
C17 C18 1.398(4) . ?
C17 C16 1.512(4) . ?
C35 C30 1.402(4) . ?
C35 C34 1.404(4) . ?
C35 C36 1.497(4) . ?
C15 H15 0.9500 . ?
C15 C14 1.389(4) . ?
C31 C30 1.404(4) . ?
C31 C32 1.390(4) . ?
C31 C37 1.497(4) . ?
C11 H11 0.9500 . ?
C11 C12 1.387(4) . ?
C18 H18 0.9500 . ?
C18 C19 1.408(4) . ?
C19 C20 1.510(4) . ?
C23 H23 0.9500 . ?
C14 H14 0.9500 . ?
C14 C13 1.377(5) . ?
C16 H16A 0.9800 . ?
C16 H16B 0.9800 . ?
C16 H16C 0.9800 . ?
C40 H40 0.9500 . ?
C40 C41 1.413(4) . ?
C29 H29A 0.9800 . ?
C29 H29B 0.9800 . ?
C29 H29C 0.9800 . ?
N4 C41 1.358(4) . ?
N4 C45 1.471(5) . ?
N4 C44 1.444(6) . ?
C34 H34 0.9500 . ?
C34 C33 1.384(5) . ?
C12 H12 0.9500 . ?
C12 C13 1.388(5) . ?
C43 H43 0.9500 . ?
C43 C42 1.359(5) . ?
C27 H27A 0.9800 . ?
C27 H27B 0.9800 . ?
C27 H27C 0.9800 . ?
C41 C42 1.402(5) . ?
C42 H42 0.9500 . ?
C5 H5 0.9500 . ?
C5 C6 1.393(5) . ?
C13 H13 0.9500 . ?
C32 H32 0.9500 . ?
C32 C33 1.385(5) . ?
C33 C38 1.520(5) . ?
C36 H36A 0.9800 . ?
C36 H36B 0.9800 . ?
C36 H36C 0.9800 . ?
C37 H37A 0.9800 . ?
C37 H37B 0.9800 . ?
C37 H37C 0.9800 . ?
C28 H28A 0.9800 . ?
C28 H28B 0.9800 . ?
C28 H28C 0.9800 . ?
C20 H20A 0.9800 . ?
C20 H20B 0.9800 . ?
C20 H20C 0.9800 . ?
C9 H9 0.9500 . ?
C9 C8 1.395(4) . ?
C8 H8 0.9500 . ?
C8 C7 1.372(6) . ?
C6 H6 0.9500 . ?
C6 C7 1.351(6) . ?
C7 H7 0.9500 . ?
C38 H38A 0.9800 . ?
C38 H38B 0.9800 . ?
C38 H38C 0.9800 . ?
C45 H45A 0.9800 . ?
C45 H45B 0.9800 . ?
C45 H45C 0.9800 . ?
C44 H44A 0.9800 . ?
C44 H44B 0.9800 . ?
C44 H44C 0.9800 . ?

loop_
_geom_torsion_atom_site_label_1
_geom_torsion_atom_site_label_2
_geom_torsion_atom_site_label_3
_geom_torsion_atom_site_label_4
_geom_torsion
_geom_torsion_site_symmetry_1
_geom_torsion_site_symmetry_2
_geom_torsion_site_symmetry_3
_geom_torsion_site_symmetry_4
_geom_torsion_publ_flag
Mg1 N2 C21 C26 -84.9(3) . . . . ?
Mg1 N2 C21 C22 91.6(2) . . . . ?
Mg1 N2 C17 C18 -11.6(4) . . . . ?
Mg1 N2 C17 C16 170.9(2) . . . . ?
Mg1 N3 C39 C40 165.7(2) . . . . ?
Mg1 N3 C43 C42 -165.6(3) . . . . ?
Mg1 N1 C30 C35 -90.0(3) . . . . ?
Mg1 N1 C30 C31 86.7(3) . . . . ?
Mg1 N1 C19 C18 14.7(4) . . . . ?
Mg1 N1 C19 C20 -166.8(2) . . . . ?
Mg1 C1 C2 C3 116.0(3) . . . . ?
Mg1 C1 C2 C2 3.7(5) . . . 5 ?
N2 C21 C26 C25 174.7(2) . . . . ?
N2 C21 C26 C29 -8.0(4) . . . . ?
N2 C21 C22 C23 -173.9(2) . . . . ?
N2 C21 C22 C27 4.7(4) . . . . ?
N2 C17 C18 C19 -13.6(5) . . . . ?
N3 C39 C40 C41 -0.7(4) . . . . ?
N3 C43 C42 C41 0.5(5) . . . . ?
C3 C1 C2 C2 -112.2(4) . . . 5 ?
C3 C10 C15 C14 174.4(3) . . . . ?
C3 C10 C11 C12 -174.5(3) . . . . ?
C3 C4 C5 C6 -176.1(3) . . . . ?
C3 C4 C9 C8 175.2(3) . . . . ?
C21 N2 C17 C18 164.9(3) . . . . ?
C21 N2 C17 C16 -12.6(4) . . . . ?
C21 C26 C25 C24 -1.6(4) . . . . ?
C21 C22 C23 C24 -0.3(4) . . . . ?
C1 C3 C10 C15 57.5(3) . . . . ?
C1 C3 C10 C11 -127.6(3) . . . . ?
C1 C3 C2 C2 111.4(3) . . . 5 ?
C1 C3 C4 C5 41.8(4) . . . . ?
C1 C3 C4 C9 -134.1(3) . . . . ?
C10 C3 C1 Mg1 -17.8(3) . . . . ?
C10 C3 C1 C2 109.7(2) . . . . ?
C10 C3 C2 C1 -106.2(3) . . . . ?
C10 C3 C2 C2 5.2(4) . . . 5 ?
C10 C3 C4 C5 -175.4(3) . . . . ?
C10 C3 C4 C9 8.7(4) . . . . ?
C10 C15 C14 C13 0.0(5) . . . . ?
C10 C11 C12 C13 0.3(5) . . . . ?
C2 C3 C1 Mg1 -127.5(2) . . . . ?
C2 C3 C10 C15 125.6(3) . . . . ?
C2 C3 C10 C11 -59.6(3) . . . . ?
C2 C3 C4 C5 -26.6(4) . . . . ?
C2 C3 C4 C9 157.5(3) . . . . ?
C26 C21 C22 C23 2.7(4) . . . . ?
C26 C21 C22 C27 -178.7(2) . . . . ?
C26 C25 C24 C23 3.8(4) . . . . ?
C26 C25 C24 C28 -175.3(3) . . . . ?
C4 C3 C1 Mg1 123.2(2) . . . . ?
C4 C3 C1 C2 -109.4(3) . . . . ?
C4 C3 C10 C15 -85.6(3) . . . . ?
C4 C3 C10 C11 89.2(3) . . . . ?
C4 C3 C2 C1 107.2(3) . . . . ?
C4 C3 C2 C2 -141.4(3) . . . 5 ?
C4 C5 C6 C7 0.9(7) . . . . ?
C4 C9 C8 C7 1.0(6) . . . . ?
C25 C24 C23 C22 -2.9(4) . . . . ?
C39 N3 C43 C42 -0.4(4) . . . . ?
C39 C40 C41 N4 -178.4(3) . . . . ?
C39 C40 C41 C42 0.7(4) . . . . ?
C22 C21 C26 C25 -1.8(4) . . . . ?
C22 C21 C26 C29 175.5(2) . . . . ?
C17 N2 C21 C26 98.6(3) . . . . ?
C17 N2 C21 C22 -84.9(3) . . . . ?
C17 C18 C19 N1 11.6(5) . . . . ?
C17 C18 C19 C20 -166.9(3) . . . . ?
C35 C34 C33 C32 0.9(5) . . . . ?
C35 C34 C33 C38 -179.9(4) . . . . ?
C15 C10 C11 C12 0.4(4) . . . . ?
C15 C14 C13 C12 0.7(5) . . . . ?
C31 C32 C33 C34 -1.7(5) . . . . ?
C31 C32 C33 C38 179.0(4) . . . . ?
C11 C10 C15 C14 -0.6(4) . . . . ?
C11 C12 C13 C14 -0.9(5) . . . . ?
C30 N1 C19 C18 -173.6(3) . . . . ?
C30 N1 C19 C20 4.9(4) . . . . ?
C30 C35 C34 C33 1.8(5) . . . . ?
C30 C31 C32 C33 -0.2(5) . . . . ?
C19 N1 C30 C35 98.1(3) . . . . ?
C19 N1 C30 C31 -85.3(3) . . . . ?
C16 C17 C18 C19 164.0(3) . . . . ?
C40 C41 C42 C43 -0.6(4) . . . . ?
C29 C26 C25 C24 -178.9(3) . . . . ?
N4 C41 C42 C43 178.5(3) . . . . ?
C34 C35 C30 N1 173.0(3) . . . . ?
C34 C35 C30 C31 -3.7(4) . . . . ?
C43 N3 C39 C40 0.5(4) . . . . ?
C27 C22 C23 C24 -178.9(3) . . . . ?
C5 C4 C9 C8 -0.9(5) . . . . ?
C5 C6 C7 C8 -0.9(7) . . . . ?
C32 C31 C30 N1 -173.7(3) . . . . ?
C32 C31 C30 C35 2.9(4) . . . . ?
C36 C35 C30 N1 -7.2(4) . . . . ?
C36 C35 C30 C31 176.1(3) . . . . ?
C36 C35 C34 C33 -178.0(3) . . . . ?
C37 C31 C30 N1 7.2(4) . . . . ?
C37 C31 C30 C35 -176.2(3) . . . . ?
C37 C31 C32 C33 178.9(3) . . . . ?
C28 C24 C23 C22 176.3(3) . . . . ?
C9 C4 C5 C6 0.0(5) . . . . ?
C9 C8 C7 C6 -0.1(6) . . . . ?
C45 N4 C41 C40 169.8(3) . . . . ?
C45 N4 C41 C42 -9.2(5) . . . . ?
C44 N4 C41 C40 0.0(5) . . . . ?
C44 N4 C41 C42 -179.0(4) . . . . ?

loop_
_platon_squeeze_void_nr
_platon_squeeze_void_average_x
_platon_squeeze_void_average_y
_platon_squeeze_void_average_z
_platon_squeeze_void_volume
_platon_squeeze_void_count_electrons
_platon_squeeze_void_content
1 0.250 -0.188 0.500 403 90 ' '
2 0.250 -0.312 1.000 402 90 ' '
3 0.750 0.188 0.500 402 90 ' '
4 0.750 0.312 1.000 403 90 ' '

loop_
_exptl_oxdiff_crystal_face_indexfrac_h
_exptl_oxdiff_crystal_face_indexfrac_k
_exptl_oxdiff_crystal_face_indexfrac_l
_exptl_oxdiff_crystal_face_x
_exptl_oxdiff_crystal_face_y
_exptl_oxdiff_crystal_face_z
16.0175 -3.0062 -2.0099 -0.9440 -0.1769 -0.4176
-13.0204 3.0088 -1.9858 0.7898 0.1114 0.6005
-10.9885 -2.0044 15.9815 0.5574 0.0807 -0.8275
11.0221 -4.0074 4.9821 -0.6889 -0.1554 -0.7786
6.0225 7.9578 3.9903 -0.3856 0.9176 -0.1639
6.0050 8.9700 -5.9928 -0.3227 0.7758 0.5378
-0.0240 2.0150 -13.9762 0.0880 -0.1412 1.0029
4.0274 3.9651 9.9810 -0.3031 0.6584 -0.6443
-6.0188 -7.9610 -1.9936 0.3730 -0.8702 0.0304
